data_1563719
loop_
_publ_author_name
'Koo, Seyoung'
'Kim, Jong Seung'
'Sessler, Jonathan L.'
'Zhu, Weihong'
'Guo, Zhiqian'
'Sharma, Amit'
'Yan, Chenxu'
'Lee, Jin Yong'
'Kim, Wonyoung'
'Li, Mingle'
'Li, Hao'
'Won, Miae'

_publ_section_title
;
 Harnessing \a-L-fucosidase for in vivo cellular senescence imaging
;
_journal_name_full 'Chemical Science'
_journal_paper_doi 10.1039/D1SC02259H
_journal_year 2021
_chemical_formula_sum 'C22 H18 N4'
_chemical_formula_weight 338.40
_chemical_name_systematic QM-NH2
_space_group_crystal_system monoclinic
_space_group_IT_number 14
_space_group_name_Hall '-P 2ybc'
_space_group_name_H-M_alt 'P 1 21/c 1'
_atom_sites_solution_hydrogens mixed
_audit_creation_method SHELXL-2013
_audit_update_record
;
2020-04-15 deposited with the CCDC.	2021-06-24 downloaded from the CCDC.
;
_cell_angle_alpha 90
_cell_angle_beta 92.123(2)
_cell_angle_gamma 90
_cell_formula_units_Z 4
_cell_length_a 7.3713(4)
_cell_length_b 11.8588(6)
_cell_length_c 20.5481(14)
_cell_measurement_reflns_used 2482
_cell_measurement_temperature 293(2)
_cell_measurement_theta_max 49.243
_cell_measurement_theta_min 5.530
_cell_volume 1794.97(18)
_computing_cell_refinement 'Bruker SAINT'
_computing_data_collection 'Bruker APEX2'
_computing_data_reduction 'Bruker SAINT'
_computing_molecular_graphics 'Bruker SHELXTL'
_computing_publication_material 'Bruker SHELXTL'
_computing_structure_refinement 'SHELXL-2013 (Sheldrick, 2013)'
_computing_structure_solution 'SHELXS-97 (Sheldrick 2008)'
_diffrn_ambient_temperature 293(2)
_diffrn_measured_fraction_theta_full 0.992
_diffrn_measured_fraction_theta_max 0.992
_diffrn_measurement_device_type 'Bruker APEX-II CCD'
_diffrn_measurement_method '\f and \w scans'
_diffrn_radiation_type MoK\a
_diffrn_radiation_wavelength 0.71073
_diffrn_reflns_av_R_equivalents 0.0321
_diffrn_reflns_av_unetI/netI 0.0467
_diffrn_reflns_Laue_measured_fraction_full 0.992
_diffrn_reflns_Laue_measured_fraction_max 0.992
_diffrn_reflns_limit_h_max 9
_diffrn_reflns_limit_h_min -9
_diffrn_reflns_limit_k_max 13
_diffrn_reflns_limit_k_min -14
_diffrn_reflns_limit_l_max 16
_diffrn_reflns_limit_l_min -25
_diffrn_reflns_number 8798
_diffrn_reflns_point_group_measured_fraction_full 0.992
_diffrn_reflns_point_group_measured_fraction_max 0.992
_diffrn_reflns_theta_full 25.242
_diffrn_reflns_theta_max 25.995
_diffrn_reflns_theta_min 2.624
_exptl_absorpt_coefficient_mu 0.076
_exptl_absorpt_correction_T_max 0.7456
_exptl_absorpt_correction_T_min 0.6497
_exptl_absorpt_correction_type multi-scan
_exptl_absorpt_process_details sadabs
_exptl_crystal_colour red
_exptl_crystal_density_diffrn 1.252
_exptl_crystal_description prismatic
_exptl_crystal_F_000 712
_exptl_crystal_size_max 0.170
_exptl_crystal_size_mid 0.130
_exptl_crystal_size_min 0.100
_refine_diff_density_max 0.113
_refine_diff_density_min -0.132
_refine_diff_density_rms 0.027
_refine_ls_extinction_coef 0.027(4)
_refine_ls_extinction_expression Fc^*^=kFc[1+0.001xFc^2^\l^3^/sin(2\q)]^-1/4^
_refine_ls_extinction_method SHELXL
_refine_ls_goodness_of_fit_ref 1.033
_refine_ls_hydrogen_treatment mixed
_refine_ls_matrix_type full
_refine_ls_number_parameters 245
_refine_ls_number_reflns 3494
_refine_ls_number_restraints 0
_refine_ls_restrained_S_all 1.033
_refine_ls_R_factor_all 0.0868
_refine_ls_R_factor_gt 0.0490
_refine_ls_shift/su_max 0.000
_refine_ls_shift/su_mean 0.000
_refine_ls_structure_factor_coef Fsqd
_refine_ls_weighting_details 'w=1/[\s^2^(Fo^2^)+(0.0564P)^2^+0.1439P] where P=(Fo^2^+2Fc^2^)/3'
_refine_ls_weighting_scheme calc
_refine_ls_wR_factor_gt 0.1109
_refine_ls_wR_factor_ref 0.1346
_reflns_Friedel_coverage 0.000
_reflns_number_gt 2219
_reflns_number_total 3494
_reflns_threshold_expression 'I > 2\s(I)'
_cod_data_source_file d1sc02259h2.cif
_cod_data_source_block mo_d8v20106_0m
_cod_original_sg_symbol_H-M 'P 21/c'
_cod_database_code 1563719
_shelx_space_group_comment
; 
The symmetry employed for this shelxl refinement is uniquely defined 
by the following loop, which should always be used as a source of 
symmetry information in preference to the above space-group names. 
They are only intended as comments. 
;
_shelx_estimated_absorpt_t_min 0.987
_shelx_estimated_absorpt_t_max 0.992
_shelxl_version_number 2013-4

loop_
_space_group_symop_operation_xyz
'x, y, z'
'-x, y+1/2, -z+1/2'
'-x, -y, -z'
'x, -y-1/2, z-1/2'

loop_
_atom_site_label
_atom_site_type_symbol
_atom_site_fract_x
_atom_site_fract_y
_atom_site_fract_z
_atom_site_U_iso_or_equiv
_atom_site_adp_type
_atom_site_occupancy
_atom_site_site_symmetry_order
_atom_site_calc_flag
_atom_site_refinement_flags_posn
_atom_site_refinement_flags_adp
_atom_site_refinement_flags_occupancy
_atom_site_disorder_assembly
_atom_site_disorder_group
N1 N 0.24291(19) 0.44735(11) 0.38195(8) 0.0534(4) Uani 1 1 d . . . . .
N2 N 0.5205(3) 1.15700(14) 0.29002(12) 0.0727(6) Uani 1 1 d . . . . .
N3 N 0.2957(3) 0.64674(15) 0.63873(9) 0.0798(6) Uani 1 1 d . . . . .
N4 N 0.1900(3) 0.30206(15) 0.67555(10) 0.0838(6) Uani 1 1 d . . . . .
C1 C 0.1876(2) 0.34947(14) 0.41326(11) 0.0557(5) Uani 1 1 d . . . . .
C2 C 0.1437(3) 0.25269(16) 0.37611(12) 0.0712(6) Uani 1 1 d . . . . .
H2 H 0.1591 0.2528 0.3314 0.085 Uiso 1 1 calc R U . . .
C3 C 0.0788(3) 0.15871(17) 0.40577(15) 0.0866(8) Uani 1 1 d . . . . .
H3 H 0.0522 0.0946 0.3811 0.104 Uiso 1 1 calc R U . . .
C4 C 0.0522(4) 0.15777(17) 0.47174(14) 0.0889(8) Uani 1 1 d . . . . .
H4 H 0.0032 0.0943 0.4910 0.107 Uiso 1 1 calc R U . . .
C5 C 0.0975(3) 0.24977(15) 0.50902(11) 0.0731(6) Uani 1 1 d . . . . .
H5 H 0.0803 0.2475 0.5536 0.088 Uiso 1 1 calc R U . . .
C6 C 0.1695(2) 0.34778(14) 0.48132(10) 0.0539(5) Uani 1 1 d . . . . .
C7 C 0.2169(2) 0.44659(13) 0.51923(10) 0.0508(5) Uani 1 1 d . . . . .
C8 C 0.2544(2) 0.54276(14) 0.48311(10) 0.0525(5) Uani 1 1 d . . . . .
H8 H 0.2719 0.6102 0.5056 0.063 Uiso 1 1 calc R U . . .
C9 C 0.2673(2) 0.54466(14) 0.41691(10) 0.0513(5) Uani 1 1 d . . . . .
C10 C 0.2998(2) 0.64984(14) 0.38288(10) 0.0550(5) Uani 1 1 d . . . . .
H10 H 0.2611 0.6550 0.3394 0.066 Uiso 1 1 calc R U . . .
C11 C 0.3818(2) 0.73949(14) 0.41010(10) 0.0564(5) Uani 1 1 d . . . . .
H11 H 0.4271 0.7309 0.4527 0.068 Uiso 1 1 calc R U . . .
C12 C 0.4077(2) 0.84935(14) 0.38017(10) 0.0535(5) Uani 1 1 d . . . . .
C13 C 0.5224(3) 0.92882(16) 0.41041(11) 0.0664(6) Uani 1 1 d . . . . .
H13 H 0.5764 0.9121 0.4509 0.080 Uiso 1 1 calc R U . . .
C14 C 0.5580(3) 1.03120(16) 0.38191(11) 0.0676(6) Uani 1 1 d . . . . .
H14 H 0.6356 1.0821 0.4032 0.081 Uiso 1 1 calc R U . . .
C15 C 0.4792(3) 1.05899(14) 0.32183(10) 0.0557(5) Uani 1 1 d . . . . .
C16 C 0.3583(3) 0.98190(15) 0.29306(10) 0.0580(5) Uani 1 1 d . . . . .
H16 H 0.2991 1.0001 0.2537 0.070 Uiso 1 1 calc R U . . .
C17 C 0.3249(3) 0.88014(15) 0.32130(10) 0.0564(5) Uani 1 1 d . . . . .
H17 H 0.2444 0.8303 0.3005 0.068 Uiso 1 1 calc R U . . .
C18 C 0.2827(3) 0.44466(16) 0.31190(10) 0.0620(6) Uani 1 1 d . . . . .
H18A H 0.3360 0.3722 0.3019 0.074 Uiso 1 1 calc R U . . .
H18B H 0.3720 0.5023 0.3033 0.074 Uiso 1 1 calc R U . . .
C19 C 0.1187(3) 0.46316(18) 0.26711(11) 0.0770(7) Uani 1 1 d . . . . .
H19A H 0.1526 0.4548 0.2227 0.116 Uiso 1 1 calc R U . . .
H19B H 0.0720 0.5377 0.2735 0.116 Uiso 1 1 calc R U . . .
H19C H 0.0269 0.4087 0.2766 0.116 Uiso 1 1 calc R U . . .
C20 C 0.2215(2) 0.45426(14) 0.58793(10) 0.0535(5) Uani 1 1 d . . . . .
C21 C 0.2627(3) 0.56043(17) 0.61668(10) 0.0587(5) Uani 1 1 d . . . . .
C22 C 0.2021(3) 0.36684(16) 0.63443(11) 0.0615(5) Uani 1 1 d . . . . .
H2A H 0.577(3) 1.2078(18) 0.3128(10) 0.079(7) Uiso 1 1 d . . . . .
H2B H 0.440(4) 1.180(2) 0.2545(13) 0.113(10) Uiso 1 1 d . . . . .

loop_
_atom_site_aniso_label
_atom_site_aniso_U_11
_atom_site_aniso_U_22
_atom_site_aniso_U_33
_atom_site_aniso_U_23
_atom_site_aniso_U_13
_atom_site_aniso_U_12
N1 0.0506(9) 0.0474(9) 0.0626(11) -0.0030(7) 0.0064(8) 0.0014(7)
N2 0.0876(14) 0.0458(10) 0.0843(16) 0.0008(10) -0.0021(12) -0.0136(10)
N3 0.0973(14) 0.0638(11) 0.0769(14) -0.0013(10) -0.0173(11) -0.0162(10)
N4 0.1111(16) 0.0632(11) 0.0775(14) 0.0123(10) 0.0094(12) 0.0001(10)
C1 0.0468(10) 0.0442(10) 0.0764(16) -0.0032(10) 0.0053(10) 0.0047(8)
C2 0.0788(14) 0.0509(12) 0.0844(17) -0.0135(11) 0.0099(12) -0.0003(10)
C3 0.1038(19) 0.0474(12) 0.109(2) -0.0165(13) 0.0057(16) -0.0053(12)
C4 0.120(2) 0.0466(12) 0.100(2) 0.0033(12) 0.0050(17) -0.0135(12)
C5 0.0904(15) 0.0461(11) 0.0826(17) 0.0041(10) -0.0004(13) -0.0052(10)
C6 0.0494(10) 0.0414(10) 0.0708(15) 0.0024(9) 0.0005(10) 0.0037(8)
C7 0.0412(9) 0.0439(10) 0.0670(14) 0.0020(9) -0.0019(9) 0.0033(8)
C8 0.0509(11) 0.0448(10) 0.0615(14) -0.0017(9) -0.0028(9) -0.0009(8)
C9 0.0411(9) 0.0455(10) 0.0670(14) -0.0016(9) 0.0008(9) 0.0012(8)
C10 0.0565(11) 0.0481(10) 0.0603(13) 0.0025(9) 0.0022(10) 0.0005(9)
C11 0.0544(11) 0.0547(11) 0.0598(13) 0.0040(9) -0.0031(9) -0.0005(9)
C12 0.0535(11) 0.0467(10) 0.0601(13) -0.0013(9) -0.0001(9) 0.0001(8)
C13 0.0709(13) 0.0604(12) 0.0666(14) -0.0001(10) -0.0174(11) -0.0066(10)
C14 0.0694(13) 0.0520(11) 0.0804(16) -0.0068(11) -0.0127(12) -0.0129(10)
C15 0.0587(11) 0.0440(10) 0.0645(14) -0.0044(9) 0.0035(10) -0.0009(8)
C16 0.0667(12) 0.0498(11) 0.0568(13) -0.0011(9) -0.0052(10) -0.0019(9)
C17 0.0596(11) 0.0478(10) 0.0611(13) -0.0036(9) -0.0081(10) -0.0048(9)
C18 0.0603(12) 0.0583(12) 0.0682(15) -0.0071(10) 0.0120(11) 0.0039(9)
C19 0.0735(15) 0.0852(15) 0.0720(16) -0.0106(12) -0.0015(12) 0.0008(12)
C20 0.0521(11) 0.0454(10) 0.0627(14) 0.0026(9) -0.0029(9) 0.0003(8)
C21 0.0579(12) 0.0591(12) 0.0584(14) 0.0061(10) -0.0077(10) -0.0040(10)
C22 0.0648(12) 0.0530(11) 0.0667(15) -0.0001(11) 0.0018(11) 0.0019(10)

loop_
_atom_type_symbol
_atom_type_description
_atom_type_scat_dispersion_real
_atom_type_scat_dispersion_imag
_atom_type_scat_source
C C 0.0033 0.0016 'International Tables Vol C Tables 4.2.6.8 and 6.1.1.4'
H H 0.0000 0.0000 'International Tables Vol C Tables 4.2.6.8 and 6.1.1.4'
N N 0.0061 0.0033 'International Tables Vol C Tables 4.2.6.8 and 6.1.1.4'

loop_
_geom_angle_atom_site_label_1
_geom_angle_atom_site_label_2
_geom_angle_atom_site_label_3
_geom_angle
_geom_angle_site_symmetry_1
_geom_angle_site_symmetry_3
_geom_angle_publ_flag
C9 N1 C1 119.65(17) . . ?
C9 N1 C18 120.14(15) . . ?
C1 N1 C18 120.16(15) . . ?
C15 N2 H2A 116.4(15) . . ?
C15 N2 H2B 117.3(15) . . ?
H2A N2 H2B 119(2) . . ?
N1 C1 C2 119.52(19) . . ?
N1 C1 C6 120.62(16) . . ?
C2 C1 C6 119.83(17) . . ?
C3 C2 C1 120.0(2) . . ?
C3 C2 H2 120.0 . . ?
C1 C2 H2 120.0 . . ?
C2 C3 C4 120.7(2) . . ?
C2 C3 H3 119.6 . . ?
C4 C3 H3 119.6 . . ?
C5 C4 C3 120.3(2) . . ?
C5 C4 H4 119.9 . . ?
C3 C4 H4 119.9 . . ?
C4 C5 C6 121.4(2) . . ?
C4 C5 H5 119.3 . . ?
C6 C5 H5 119.3 . . ?
C5 C6 C1 117.65(18) . . ?
C5 C6 C7 122.69(19) . . ?
C1 C6 C7 119.60(16) . . ?
C8 C7 C20 118.76(16) . . ?
C8 C7 C6 115.20(18) . . ?
C20 C7 C6 126.00(16) . . ?
C9 C8 C7 124.45(17) . . ?
C9 C8 H8 117.8 . . ?
C7 C8 H8 117.8 . . ?
C8 C9 N1 119.73(16) . . ?
C8 C9 C10 120.75(16) . . ?
N1 C9 C10 119.48(18) . . ?
C11 C10 C9 124.17(19) . . ?
C11 C10 H10 117.9 . . ?
C9 C10 H10 117.9 . . ?
C10 C11 C12 126.84(19) . . ?
C10 C11 H11 116.6 . . ?
C12 C11 H11 116.6 . . ?
C17 C12 C13 116.82(17) . . ?
C17 C12 C11 123.02(17) . . ?
C13 C12 C11 120.16(19) . . ?
C14 C13 C12 121.8(2) . . ?
C14 C13 H13 119.1 . . ?
C12 C13 H13 119.1 . . ?
C13 C14 C15 120.59(18) . . ?
C13 C14 H14 119.7 . . ?
C15 C14 H14 119.7 . . ?
N2 C15 C14 122.19(19) . . ?
N2 C15 C16 120.2(2) . . ?
C14 C15 C16 117.58(17) . . ?
C17 C16 C15 121.49(19) . . ?
C17 C16 H16 119.3 . . ?
C15 C16 H16 119.3 . . ?
C16 C17 C12 121.60(18) . . ?
C16 C17 H17 119.2 . . ?
C12 C17 H17 119.2 . . ?
N1 C18 C19 114.03(16) . . ?
N1 C18 H18A 108.7 . . ?
C19 C18 H18A 108.7 . . ?
N1 C18 H18B 108.7 . . ?
C19 C18 H18B 108.7 . . ?
H18A C18 H18B 107.6 . . ?
C18 C19 H19A 109.5 . . ?
C18 C19 H19B 109.5 . . ?
H19A C19 H19B 109.5 . . ?
C18 C19 H19C 109.5 . . ?
H19A C19 H19C 109.5 . . ?
H19B C19 H19C 109.5 . . ?
C7 C20 C21 118.02(16) . . ?
C7 C20 C22 128.71(16) . . ?
C21 C20 C22 113.13(18) . . ?
N3 C21 C20 178.8(2) . . ?
N4 C22 C20 174.8(2) . . ?

loop_
_geom_bond_atom_site_label_1
_geom_bond_atom_site_label_2
_geom_bond_distance
_geom_bond_site_symmetry_2
_geom_bond_publ_flag
N1 C9 1.368(2) . ?
N1 C1 1.395(2) . ?
N1 C18 1.480(2) . ?
N2 C15 1.373(2) . ?
N2 H2A 0.86(2) . ?
N2 H2B 0.96(3) . ?
N3 C21 1.142(2) . ?
N4 C22 1.148(2) . ?
C1 C2 1.409(3) . ?
C1 C6 1.410(3) . ?
C2 C3 1.365(3) . ?
C2 H2 0.9300 . ?
C3 C4 1.377(3) . ?
C3 H3 0.9300 . ?
C4 C5 1.367(3) . ?
C4 H4 0.9300 . ?
C5 C6 1.407(2) . ?
C5 H5 0.9300 . ?
C6 C7 1.443(2) . ?
C7 C8 1.394(2) . ?
C7 C20 1.414(3) . ?
C8 C9 1.367(3) . ?
C8 H8 0.9300 . ?
C9 C10 1.454(2) . ?
C10 C11 1.335(2) . ?
C10 H10 0.9300 . ?
C11 C12 1.456(2) . ?
C11 H11 0.9300 . ?
C12 C17 1.384(3) . ?
C12 C13 1.397(3) . ?
C13 C14 1.377(3) . ?
C13 H13 0.9300 . ?
C14 C15 1.384(3) . ?
C14 H14 0.9300 . ?
C15 C16 1.393(2) . ?
C16 C17 1.365(2) . ?
C16 H16 0.9300 . ?
C17 H17 0.9300 . ?
C18 C19 1.508(3) . ?
C18 H18A 0.9700 . ?
C18 H18B 0.9700 . ?
C19 H19A 0.9600 . ?
C19 H19B 0.9600 . ?
C19 H19C 0.9600 . ?
C20 C21 1.419(3) . ?
C20 C22 1.421(3) . ?

loop_
_geom_hbond_atom_site_label_D
_geom_hbond_atom_site_label_H
_geom_hbond_atom_site_label_A
_geom_hbond_distance_DH
_geom_hbond_distance_HA
_geom_hbond_distance_DA
_geom_hbond_angle_DHA
_geom_hbond_site_symmetry_A
N2 H2B N4 0.96(3) 2.42(3) 3.358(3) 165(2) 4_575
N2 H2A N3 0.86(2) 2.19(2) 3.041(3) 172(2) 3_676

loop_
_geom_torsion_atom_site_label_1
_geom_torsion_atom_site_label_2
_geom_torsion_atom_site_label_3
_geom_torsion_atom_site_label_4
_geom_torsion
_geom_torsion_site_symmetry_1
_geom_torsion_site_symmetry_2
_geom_torsion_site_symmetry_3
_geom_torsion_site_symmetry_4
_geom_torsion_publ_flag
C9 N1 C1 C2 173.23(16) . . . . ?
C18 N1 C1 C2 -9.4(3) . . . . ?
C9 N1 C1 C6 -4.7(3) . . . . ?
C18 N1 C1 C6 172.67(16) . . . . ?
N1 C1 C2 C3 -175.97(19) . . . . ?
C6 C1 C2 C3 2.0(3) . . . . ?
C1 C2 C3 C4 1.2(4) . . . . ?
C2 C3 C4 C5 -2.6(4) . . . . ?
C3 C4 C5 C6 0.9(4) . . . . ?
C4 C5 C6 C1 2.2(3) . . . . ?
C4 C5 C6 C7 179.4(2) . . . . ?
N1 C1 C6 C5 174.35(16) . . . . ?
C2 C1 C6 C5 -3.6(3) . . . . ?
N1 C1 C6 C7 -2.9(3) . . . . ?
C2 C1 C6 C7 179.15(17) . . . . ?
C5 C6 C7 C8 -168.67(17) . . . . ?
C1 C6 C7 C8 8.5(2) . . . . ?
C5 C6 C7 C20 8.9(3) . . . . ?
C1 C6 C7 C20 -173.95(17) . . . . ?
C20 C7 C8 C9 175.04(16) . . . . ?
C6 C7 C8 C9 -7.2(3) . . . . ?
C7 C8 C9 N1 -0.1(3) . . . . ?
C7 C8 C9 C10 177.53(16) . . . . ?
C1 N1 C9 C8 6.3(2) . . . . ?
C18 N1 C9 C8 -171.06(16) . . . . ?
C1 N1 C9 C10 -171.37(15) . . . . ?
C18 N1 C9 C10 11.3(2) . . . . ?
C8 C9 C10 C11 25.1(3) . . . . ?
N1 C9 C10 C11 -157.22(17) . . . . ?
C9 C10 C11 C12 -175.61(16) . . . . ?
C10 C11 C12 C17 10.0(3) . . . . ?
C10 C11 C12 C13 -169.09(19) . . . . ?
C17 C12 C13 C14 -2.7(3) . . . . ?
C11 C12 C13 C14 176.44(18) . . . . ?
C12 C13 C14 C15 0.4(3) . . . . ?
C13 C14 C15 N2 -175.66(19) . . . . ?
C13 C14 C15 C16 2.5(3) . . . . ?
N2 C15 C16 C17 175.12(18) . . . . ?
C14 C15 C16 C17 -3.1(3) . . . . ?
C15 C16 C17 C12 0.8(3) . . . . ?
C13 C12 C17 C16 2.1(3) . . . . ?
C11 C12 C17 C16 -176.98(17) . . . . ?
C9 N1 C18 C19 -95.8(2) . . . . ?
C1 N1 C18 C19 86.8(2) . . . . ?
C8 C7 C20 C21 0.6(3) . . . . ?
C6 C7 C20 C21 -176.90(17) . . . . ?
C8 C7 C20 C22 -174.69(18) . . . . ?
C6 C7 C20 C22 7.8(3) . . . . ?
